data_1563917
loop_
_publ_author_name
'Srivastava, Ankit Kumar'
'Ghosh, Sabari'
'Jana, Subhendu'
'Pal, Samudranil'

_publ_section_title
;
 Ternary pentagonal-bipyramidal oxovanadium(V) complexes containing five-
 and six-membered chelate rings: Syntheses, structures and properties
;
_journal_name_full 'Inorganica Chimica Acta'
_journal_page_first 329
_journal_page_last 336
_journal_paper_doi 10.1016/j.ica.2018.08.036
_journal_volume 483
_journal_year 2018
_chemical_formula_sum 'C25 H27 N4 O5 V'
_chemical_formula_weight 514.45
_space_group_IT_number 2
_space_group_name_Hall '-P 1'
_space_group_name_H-M_alt 'P -1'
_symmetry_cell_setting triclinic
_symmetry_space_group_name_H-M 'P -1'
_atom_sites_solution_hydrogens geom
_atom_sites_solution_primary direct
_atom_sites_solution_secondary difmap
_audit_creation_method SHELXL-97
_cell_angle_alpha 103.7130(10)
_cell_angle_beta 96.2190(10)
_cell_angle_gamma 96.8230(10)
_cell_formula_units_Z 2
_cell_length_a 7.9483(3)
_cell_length_b 12.3434(4)
_cell_length_c 13.6255(4)
_cell_measurement_reflns_used 9872
_cell_measurement_temperature 298(2)
_cell_measurement_theta_max 25.35
_cell_measurement_theta_min 2.59
_cell_volume 1276.51(7)
_computing_cell_refinement 'Bruker SAINT'
_computing_data_collection 'Bruker APEX2'
_computing_data_reduction 'Bruker SAINT'
_computing_molecular_graphics 'MERCURY (Macrae et al, 2008)'
_computing_publication_material 'WinGX publication routines (Farrugia, 1999)'
_computing_structure_refinement 'SHELXL-97 (Sheldrick, 2008)'
_computing_structure_solution 'SHELXS-97 (Sheldrick, 2008)'
_diffrn_ambient_temperature 298(2)
_diffrn_measured_fraction_theta_full 0.993
_diffrn_measured_fraction_theta_max 0.993
_diffrn_measurement_device_type 'Bruker APEX-II CCD'
_diffrn_measurement_method '\f and \w scans'
_diffrn_radiation_monochromator graphite
_diffrn_radiation_source 'fine-focus sealed tube'
_diffrn_radiation_type MoK\a
_diffrn_radiation_wavelength 0.71073
_diffrn_reflns_av_R_equivalents 0.0507
_diffrn_reflns_av_sigmaI/netI 0.0245
_diffrn_reflns_limit_h_max 9
_diffrn_reflns_limit_h_min -9
_diffrn_reflns_limit_k_max 15
_diffrn_reflns_limit_k_min -15
_diffrn_reflns_limit_l_max 17
_diffrn_reflns_limit_l_min -17
_diffrn_reflns_number 47625
_diffrn_reflns_theta_full 26.46
_diffrn_reflns_theta_max 26.46
_diffrn_reflns_theta_min 2.59
_exptl_absorpt_coefficient_mu 0.430
_exptl_absorpt_correction_T_max 0.9266
_exptl_absorpt_correction_T_min 0.9001
_exptl_absorpt_correction_type empirical
_exptl_absorpt_process_details 'SADABS (Sheldrick 1997)'
_exptl_crystal_colour 'Dark Brown'
_exptl_crystal_density_diffrn 1.338
_exptl_crystal_density_method 'not measured'
_exptl_crystal_description Parallelepiped
_exptl_crystal_F_000 536
_exptl_crystal_size_max 0.25
_exptl_crystal_size_mid 0.20
_exptl_crystal_size_min 0.18
_refine_diff_density_max 0.255
_refine_diff_density_min -0.247
_refine_diff_density_rms 0.041
_refine_ls_extinction_method none
_refine_ls_goodness_of_fit_ref 1.049
_refine_ls_hydrogen_treatment mixed
_refine_ls_matrix_type full
_refine_ls_number_parameters 322
_refine_ls_number_reflns 5235
_refine_ls_number_restraints 0
_refine_ls_restrained_S_all 1.049
_refine_ls_R_factor_all 0.0518
_refine_ls_R_factor_gt 0.0391
_refine_ls_shift/su_max 0.001
_refine_ls_shift/su_mean 0.000
_refine_ls_structure_factor_coef Fsqd
_refine_ls_weighting_details 'calc w=1/[\s^2^(Fo^2^)+(0.0506P)^2^+0.5037P] where P=(Fo^2^+2Fc^2^)/3'
_refine_ls_weighting_scheme calc
_refine_ls_wR_factor_gt 0.0997
_refine_ls_wR_factor_ref 0.1057
_reflns_number_gt 4343
_reflns_number_total 5235
_reflns_threshold_expression >2\s(I)
_cod_data_source_file ICA-2018-483-329.cif
_cod_data_source_block 2
_cod_depositor_comments
;
The following automatic conversions were performed:

data item '_symmetry_cell_setting' value 'Triclinic' was changed to
'triclinic' in accordance with the built-in table derived from the
CIF Core dictionary named 'cif_core.dic' version 2.4.5 last updated
on 2014-11-21.

data item '_exptl_crystal_density_meas' value 'not measured' was
changed to '?' -- the value is perceived as not measured.

Automatic conversion script
Id: cif_fix_values 8369 2020-08-20 11:38:08Z andrius 
;
_cod_original_sg_symbol_H-M P-1
_cod_database_code 1563917

loop_
_symmetry_equiv_pos_as_xyz
'x, y, z'
'-x, -y, -z'

loop_
_atom_site_label
_atom_site_type_symbol
_atom_site_fract_x
_atom_site_fract_y
_atom_site_fract_z
_atom_site_U_iso_or_equiv
_atom_site_adp_type
_atom_site_occupancy
_atom_site_symmetry_multiplicity
_atom_site_calc_flag
_atom_site_refinement_flags
_atom_site_disorder_assembly
_atom_site_disorder_group
V1 V 0.27453(4) -0.04749(3) 0.76470(2) 0.03662(11) Uani 1 1 d . . .
O1 O 0.25343(17) 0.10355(12) 0.85430(11) 0.0488(4) Uani 1 1 d . . .
O2 O 0.17608(18) -0.16668(12) 0.63579(11) 0.0461(3) Uani 1 1 d . . .
O3 O 0.05091(16) -0.00629(12) 0.71427(10) 0.0426(3) Uani 1 1 d . . .
O4 O 0.38995(16) 0.04165(12) 0.67036(11) 0.0440(3) Uani 1 1 d . . .
O5 O 0.20475(18) -0.12000(12) 0.83806(11) 0.0480(3) Uani 1 1 d . . .
N1 N 0.5260(2) 0.12028(16) 0.93331(13) 0.0486(4) Uani 1 1 d . . .
N2 N 0.5119(2) 0.01957(14) 0.86231(12) 0.0412(4) Uani 1 1 d . . .
N3 N 0.4623(2) -0.15374(14) 0.72346(12) 0.0403(4) Uani 1 1 d . . .
N4 N 0.4190(2) -0.24753(14) 0.64364(13) 0.0459(4) Uani 1 1 d . . .
C1 C 0.3810(3) 0.15854(18) 0.92182(15) 0.0454(5) Uani 1 1 d . . .
C2 C 0.3619(3) 0.27071(19) 0.98400(17) 0.0524(5) Uani 1 1 d . . .
C3 C 0.2292(4) 0.3239(2) 0.9554(2) 0.0772(8) Uani 1 1 d . . .
H3 H 0.1476 0.2869 0.8996 0.093 Uiso 1 1 calc R . .
C4 C 0.2164(4) 0.4320(3) 1.0090(3) 0.0913(10) Uani 1 1 d . . .
H4 H 0.1267 0.4670 0.9878 0.110 Uiso 1 1 calc R . .
C5 C 0.3328(4) 0.4893(2) 1.0928(2) 0.0788(9) Uani 1 1 d . . .
C6 C 0.4619(4) 0.4343(3) 1.1221(2) 0.0807(9) Uani 1 1 d . . .
H6 H 0.5402 0.4703 1.1798 0.097 Uiso 1 1 calc R . .
C7 C 0.4796(3) 0.3269(2) 1.06883(19) 0.0656(7) Uani 1 1 d . . .
H7 H 0.5701 0.2925 1.0898 0.079 Uiso 1 1 calc R . .
C8 C 0.6458(2) -0.03052(19) 0.85411(15) 0.0439(5) Uani 1 1 d . . .
C9 C 0.8150(3) 0.0135(2) 0.91866(18) 0.0616(6) Uani 1 1 d . . .
H9A H 0.8073 0.0826 0.9672 0.092 Uiso 1 1 calc R . .
H9B H 0.8996 0.0273 0.8762 0.092 Uiso 1 1 calc R . .
H9C H 0.8470 -0.0410 0.9543 0.092 Uiso 1 1 calc R . .
C10 C 0.6159(3) -0.13298(18) 0.77303(16) 0.0438(5) Uani 1 1 d . . .
C11 C 0.7504(3) -0.2058(2) 0.7490(2) 0.0616(6) Uani 1 1 d . . .
H11A H 0.7060 -0.2675 0.6908 0.092 Uiso 1 1 calc R . .
H11B H 0.7837 -0.2347 0.8065 0.092 Uiso 1 1 calc R . .
H11C H 0.8482 -0.1621 0.7341 0.092 Uiso 1 1 calc R . .
C12 C 0.2633(3) -0.24567(17) 0.60114(15) 0.0431(5) Uani 1 1 d . . .
C13 C 0.1849(3) -0.33505(17) 0.51020(16) 0.0455(5) Uani 1 1 d . . .
C14 C 0.2813(3) -0.40810(19) 0.45503(19) 0.0569(6) Uani 1 1 d . . .
H14 H 0.3976 -0.4028 0.4768 0.068 Uiso 1 1 calc R . .
C15 C 0.2050(3) -0.4882(2) 0.3683(2) 0.0645(7) Uani 1 1 d . . .
H15 H 0.2716 -0.5358 0.3318 0.077 Uiso 1 1 calc R . .
C16 C 0.0326(3) -0.50004(19) 0.33380(18) 0.0586(6) Uani 1 1 d . . .
C17 C -0.0636(3) -0.4280(2) 0.39081(19) 0.0605(6) Uani 1 1 d . . .
H17 H -0.1806 -0.4347 0.3699 0.073 Uiso 1 1 calc R . .
C18 C 0.0111(3) -0.34703(19) 0.47751(17) 0.0530(5) Uani 1 1 d . . .
H18 H -0.0557 -0.3000 0.5144 0.064 Uiso 1 1 calc R . .
C19 C 0.3163(6) 0.6083(3) 1.1488(3) 0.1132(14) Uani 1 1 d . . .
H19A H 0.2854 0.6501 1.1002 0.170 Uiso 1 1 calc R . .
H19B H 0.4237 0.6443 1.1893 0.170 Uiso 1 1 calc R . .
H19C H 0.2295 0.6060 1.1923 0.170 Uiso 1 1 calc R . .
C20 C -0.0508(4) -0.5882(2) 0.2393(2) 0.0822(9) Uani 1 1 d . . .
H20A H -0.1583 -0.5687 0.2152 0.123 Uiso 1 1 calc R . .
H20B H -0.0698 -0.6602 0.2549 0.123 Uiso 1 1 calc R . .
H20C H 0.0225 -0.5921 0.1874 0.123 Uiso 1 1 calc R . .
C21 C -0.1543(3) 0.0862(3) 0.6470(3) 0.0933(11) Uani 1 1 d . . .
H21A H -0.2327 0.0171 0.6321 0.140 Uiso 1 1 calc R . .
H21B H -0.1700 0.1216 0.5917 0.140 Uiso 1 1 calc R . .
H21C H -0.1756 0.1358 0.7087 0.140 Uiso 1 1 calc R . .
C22 C 0.0265(3) 0.0614(2) 0.66027(19) 0.0572(6) Uani 1 1 d . . .
C23 C 0.1482(3) 0.1131(3) 0.6149(3) 0.0890(11) Uani 1 1 d . . .
H23 H 0.1115 0.1611 0.5766 0.107 Uiso 1 1 calc R . .
C24 C 0.3206(3) 0.1010(2) 0.62046(19) 0.0549(6) Uani 1 1 d . . .
C25 C 0.4334(4) 0.1622(3) 0.5629(3) 0.0831(9) Uani 1 1 d . . .
H25A H 0.4876 0.1090 0.5183 0.125 Uiso 1 1 calc R . .
H25B H 0.5192 0.2164 0.6103 0.125 Uiso 1 1 calc R . .
H25C H 0.3653 0.2003 0.5233 0.125 Uiso 1 1 calc R . .

loop_
_atom_site_aniso_label
_atom_site_aniso_U_11
_atom_site_aniso_U_22
_atom_site_aniso_U_33
_atom_site_aniso_U_23
_atom_site_aniso_U_13
_atom_site_aniso_U_12
V1 0.02875(17) 0.0449(2) 0.03861(18) 0.01363(14) 0.00692(12) 0.00676(13)
O1 0.0363(7) 0.0524(8) 0.0528(8) 0.0042(7) 0.0033(6) 0.0090(6)
O2 0.0414(8) 0.0486(8) 0.0469(8) 0.0080(6) 0.0042(6) 0.0114(6)
O3 0.0280(7) 0.0520(8) 0.0487(8) 0.0131(7) 0.0063(6) 0.0081(6)
O4 0.0334(7) 0.0550(8) 0.0518(8) 0.0261(7) 0.0102(6) 0.0103(6)
O5 0.0422(8) 0.0571(9) 0.0474(8) 0.0185(7) 0.0108(6) 0.0029(6)
N1 0.0404(9) 0.0586(11) 0.0434(9) 0.0080(8) 0.0028(7) 0.0068(8)
N2 0.0337(8) 0.0527(10) 0.0397(9) 0.0162(8) 0.0044(7) 0.0075(7)
N3 0.0350(9) 0.0456(9) 0.0457(9) 0.0187(7) 0.0095(7) 0.0091(7)
N4 0.0428(10) 0.0435(9) 0.0536(10) 0.0128(8) 0.0122(8) 0.0088(7)
C1 0.0400(11) 0.0539(12) 0.0413(11) 0.0113(9) 0.0085(9) 0.0019(9)
C2 0.0479(12) 0.0558(13) 0.0510(12) 0.0076(10) 0.0154(10) 0.0025(10)
C3 0.0626(16) 0.0725(18) 0.0846(19) -0.0052(15) 0.0058(14) 0.0182(14)
C4 0.086(2) 0.080(2) 0.102(2) -0.0008(18) 0.0231(19) 0.0342(17)
C5 0.094(2) 0.0595(16) 0.081(2) 0.0044(15) 0.0464(18) 0.0029(16)
C6 0.089(2) 0.0714(18) 0.0645(17) -0.0074(14) 0.0201(15) -0.0164(16)
C7 0.0642(16) 0.0677(16) 0.0553(14) 0.0017(12) 0.0084(12) -0.0004(12)
C8 0.0332(10) 0.0626(13) 0.0424(11) 0.0236(10) 0.0078(8) 0.0099(9)
C9 0.0359(11) 0.0958(19) 0.0503(13) 0.0135(12) 0.0016(9) 0.0132(12)
C10 0.0362(10) 0.0524(12) 0.0515(11) 0.0249(10) 0.0121(9) 0.0119(9)
C11 0.0403(12) 0.0651(15) 0.0850(17) 0.0219(13) 0.0146(11) 0.0188(11)
C12 0.0455(11) 0.0430(11) 0.0456(11) 0.0177(9) 0.0142(9) 0.0058(9)
C13 0.0540(12) 0.0379(10) 0.0477(11) 0.0156(9) 0.0136(9) 0.0037(9)
C14 0.0527(13) 0.0458(12) 0.0696(15) 0.0082(11) 0.0175(11) 0.0020(10)
C15 0.0698(17) 0.0457(13) 0.0740(16) 0.0023(12) 0.0251(13) 0.0046(11)
C16 0.0764(17) 0.0417(12) 0.0566(13) 0.0134(10) 0.0122(12) -0.0005(11)
C17 0.0592(14) 0.0578(14) 0.0622(14) 0.0169(12) -0.0009(11) 0.0051(11)
C18 0.0570(14) 0.0498(12) 0.0542(13) 0.0143(10) 0.0082(10) 0.0131(10)
C19 0.164(4) 0.0618(18) 0.112(3) -0.0006(18) 0.075(3) 0.007(2)
C20 0.096(2) 0.0624(16) 0.0725(18) -0.0015(14) 0.0008(16) -0.0040(15)
C21 0.0416(14) 0.139(3) 0.129(3) 0.077(2) 0.0191(16) 0.0375(17)
C22 0.0365(11) 0.0764(16) 0.0684(15) 0.0316(13) 0.0071(10) 0.0199(11)
C23 0.0480(15) 0.128(3) 0.134(3) 0.101(2) 0.0257(16) 0.0374(16)
C24 0.0413(12) 0.0668(15) 0.0700(15) 0.0388(12) 0.0134(10) 0.0119(10)
C25 0.0567(16) 0.107(2) 0.116(2) 0.080(2) 0.0250(16) 0.0178(15)

loop_
_atom_type_symbol
_atom_type_description
_atom_type_scat_dispersion_real
_atom_type_scat_dispersion_imag
_atom_type_scat_source
C C 0.0033 0.0016 'International Tables Vol C Tables 4.2.6.8 and 6.1.1.4'
H H 0.0000 0.0000 'International Tables Vol C Tables 4.2.6.8 and 6.1.1.4'
N N 0.0061 0.0033 'International Tables Vol C Tables 4.2.6.8 and 6.1.1.4'
O O 0.0106 0.0060 'International Tables Vol C Tables 4.2.6.8 and 6.1.1.4'
V V 0.3005 0.5294 'International Tables Vol C Tables 4.2.6.8 and 6.1.1.4'

loop_
_geom_angle_atom_site_label_1
_geom_angle_atom_site_label_2
_geom_angle_atom_site_label_3
_geom_angle
_geom_angle_site_symmetry_1
_geom_angle_site_symmetry_3
O5 V1 O3 97.70(7) . .
O5 V1 O1 96.13(7) . .
O3 V1 O1 72.78(6) . .
O5 V1 O2 94.11(7) . .
O3 V1 O2 73.27(6) . .
O1 V1 O2 145.53(6) . .
O5 V1 O4 174.17(7) . .
O3 V1 O4 88.04(5) . .
O1 V1 O4 86.57(6) . .
O2 V1 O4 86.48(6) . .
O5 V1 N3 92.47(7) . .
O3 V1 N3 143.68(6) . .
O1 V1 N3 140.67(6) . .
O2 V1 N3 71.28(6) . .
O4 V1 N3 82.21(6) . .
O5 V1 N2 94.05(7) . .
O3 V1 N2 142.89(6) . .
O1 V1 N2 71.04(6) . .
O2 V1 N2 140.81(6) . .
O4 V1 N2 81.91(6) . .
N3 V1 N2 70.12(6) . .
C1 O1 V1 119.69(13) . .
C12 O2 V1 119.27(13) . .
C22 O3 V1 127.57(13) . .
C24 O4 V1 126.60(13) . .
C1 N1 N2 107.35(16) . .
C8 N2 N1 118.42(17) . .
C8 N2 V1 122.00(14) . .
N1 N2 V1 119.54(12) . .
C10 N3 N4 118.76(17) . .
C10 N3 V1 121.88(14) . .
N4 N3 V1 119.35(12) . .
C12 N4 N3 107.47(16) . .
O1 C1 N1 122.3(2) . .
O1 C1 C2 117.93(19) . .
N1 C1 C2 119.70(19) . .
C3 C2 C7 118.6(2) . .
C3 C2 C1 119.8(2) . .
C7 C2 C1 121.5(2) . .
C2 C3 C4 120.4(3) . .
C5 C4 C3 121.7(3) . .
C6 C5 C4 117.3(3) . .
C6 C5 C19 122.4(3) . .
C4 C5 C19 120.3(4) . .
C5 C6 C7 122.2(3) . .
C6 C7 C2 119.8(3) . .
N2 C8 C10 112.78(18) . .
N2 C8 C9 124.2(2) . .
C10 C8 C9 122.99(19) . .
N3 C10 C8 113.18(18) . .
N3 C10 C11 124.0(2) . .
C8 C10 C11 122.79(19) . .
O2 C12 N4 122.18(19) . .
O2 C12 C13 118.24(19) . .
N4 C12 C13 119.58(19) . .
C18 C13 C14 118.6(2) . .
C18 C13 C12 119.72(19) . .
C14 C13 C12 121.6(2) . .
C15 C14 C13 120.1(2) . .
C14 C15 C16 121.9(2) . .
C15 C16 C17 117.5(2) . .
C15 C16 C20 121.8(2) . .
C17 C16 C20 120.7(3) . .
C18 C17 C16 121.2(2) . .
C17 C18 C13 120.5(2) . .
O3 C22 C23 126.0(2) . .
O3 C22 C21 114.7(2) . .
C23 C22 C21 119.3(2) . .
C22 C23 C24 126.8(2) . .
O4 C24 C23 124.3(2) . .
O4 C24 C25 116.6(2) . .
C23 C24 C25 119.1(2) . .

loop_
_geom_bond_atom_site_label_1
_geom_bond_atom_site_label_2
_geom_bond_distance
_geom_bond_site_symmetry_2
V1 O5 1.5921(14) .
V1 O3 2.0013(13) .
V1 O1 2.0085(15) .
V1 O2 2.0162(14) .
V1 O4 2.0953(13) .
V1 N3 2.1354(16) .
V1 N2 2.1396(16) .
O1 C1 1.294(2) .
O2 C12 1.291(2) .
O3 C22 1.255(3) .
O4 C24 1.247(2) .
N1 C1 1.304(3) .
N1 N2 1.366(2) .
N2 C8 1.295(3) .
N3 C10 1.296(3) .
N3 N4 1.367(2) .
N4 C12 1.313(3) .
C1 C2 1.476(3) .
C2 C3 1.376(4) .
C2 C7 1.387(3) .
C3 C4 1.382(4) .
C4 C5 1.376(5) .
C5 C6 1.371(5) .
C5 C19 1.515(4) .
C6 C7 1.384(4) .
C8 C10 1.444(3) .
C8 C9 1.490(3) .
C10 C11 1.491(3) .
C12 C13 1.471(3) .
C13 C18 1.384(3) .
C13 C14 1.390(3) .
C14 C15 1.375(3) .
C15 C16 1.378(4) .
C16 C17 1.394(4) .
C16 C20 1.504(3) .
C17 C18 1.376(3) .
C21 C22 1.506(3) .
C22 C23 1.377(3) .
C23 C24 1.391(3) .
C24 C25 1.504(3) .
